data_4344999
loop_
_publ_author_name
'Yao, Su-Yang'
'Chen, Xing-Yang'
'Ou, Yan-Ling'
'Ye, Bao-Hui'

_publ_section_title
;
 Chiral Recognition and Dynamic Thermodynamic Resolution of Sulfoxides by
 Chiral Iridium(III) Complexes
;
_journal_name_full 'Inorganic Chemistry'
_journal_paper_doi 10.1021/acs.inorgchem.6b02494
_journal_year 2017
_chemical_formula_moiety 'C31 H27 Ir N2 O2 S'
_chemical_formula_sum 'C31 H27 Ir N2 O2 S'
_chemical_formula_weight 683.80
_chemical_name_systematic
;
 ?
;
_space_group_crystal_system monoclinic
_space_group_IT_number 14
_space_group_name_Hall '-P 2ybc'
_space_group_name_H-M_alt 'P 1 21/c 1'
_symmetry_space_group_name_Hall '-P 2ybc'
_symmetry_space_group_name_H-M 'P 1 21/c 1'
_atom_sites_solution_hydrogens geom
_atom_sites_solution_primary direct
_audit_creation_date 2016-08-26
_audit_creation_method
;
Olex2 1.2
(compiled 2016.08.23 svn.r3337 for OlexSys, GUI svn.r5217)
;
_cell_angle_alpha 90
_cell_angle_beta 92.118(3)
_cell_angle_gamma 90
_cell_formula_units_Z 4
_cell_length_a 15.7792(10)
_cell_length_b 9.7493(6)
_cell_length_c 16.6251(15)
_cell_measurement_reflns_used 1626
_cell_measurement_temperature 153
_cell_measurement_theta_max 54.96
_cell_measurement_theta_min 7.19
_cell_volume 2555.8(3)
_computing_molecular_graphics 'Olex2 (Dolomanov et al., 2009)'
_computing_publication_material 'Olex2 (Dolomanov et al., 2009)'
_computing_structure_refinement 'XL (Sheldrick, 2008)'
_computing_structure_solution 'XS (Sheldrick, 2008)'
_diffrn_ambient_temperature 153
_diffrn_measured_fraction_theta_full 0.998
_diffrn_measured_fraction_theta_max 0.991
_diffrn_measurement_device_type 'multiwire proportional'
_diffrn_measurement_method 'phi and omega scans'
_diffrn_radiation_monochromator graphite
_diffrn_radiation_type MoK\a
_diffrn_radiation_wavelength 0.71073
_diffrn_reflns_av_R_equivalents 0.1072
_diffrn_reflns_av_unetI/netI 0.1002
_diffrn_reflns_Laue_measured_fraction_full 0.998
_diffrn_reflns_Laue_measured_fraction_max 0.991
_diffrn_reflns_limit_h_max 20
_diffrn_reflns_limit_h_min -20
_diffrn_reflns_limit_k_max 12
_diffrn_reflns_limit_k_min -11
_diffrn_reflns_limit_l_max 21
_diffrn_reflns_limit_l_min -21
_diffrn_reflns_number 23252
_diffrn_reflns_point_group_measured_fraction_full 0.998
_diffrn_reflns_point_group_measured_fraction_max 0.991
_diffrn_reflns_theta_full 25.242
_diffrn_reflns_theta_max 27.484
_diffrn_reflns_theta_min 3.222
_exptl_absorpt_coefficient_mu 5.338
_exptl_absorpt_correction_type multi-scan
_exptl_crystal_colour 'clear yellowish yellow'
_exptl_crystal_colour_lustre clear
_exptl_crystal_colour_modifier yellowish
_exptl_crystal_colour_primary yellow
_exptl_crystal_density_diffrn 1.777
_exptl_crystal_description plate
_exptl_crystal_F_000 1344
_exptl_crystal_size_max 0.16
_exptl_crystal_size_mid 0.15
_exptl_crystal_size_min 0.09
_exptl_transmission_factor_max 1.000
_exptl_transmission_factor_min 0.073
_refine_diff_density_max 4.764
_refine_diff_density_min -2.944
_refine_diff_density_rms 0.200
_refine_ls_extinction_method none
_refine_ls_goodness_of_fit_ref 1.012
_refine_ls_hydrogen_treatment constr
_refine_ls_matrix_type full
_refine_ls_number_parameters 336
_refine_ls_number_reflns 5810
_refine_ls_number_restraints 0
_refine_ls_restrained_S_all 1.012
_refine_ls_R_factor_all 0.0528
_refine_ls_R_factor_gt 0.0466
_refine_ls_shift/su_max 0.001
_refine_ls_shift/su_mean 0.000
_refine_ls_structure_factor_coef Fsqd
_refine_ls_weighting_details
;
 w=1/[\s^2^(Fo^2^)+(0.0350P)^2^]
 where P=(Fo^2^+2Fc^2^)/3
;
_refine_ls_weighting_scheme calc
_refine_ls_wR_factor_gt 0.1009
_refine_ls_wR_factor_ref 0.1036
_reflns_Friedel_coverage 0.000
_reflns_number_gt 5004
_reflns_number_total 5810
_reflns_threshold_expression 'I > 2\s(I)'
_cod_data_source_file ic6b02494_si_002.cif
_cod_data_source_block rac-3
_cod_database_code 4344999
_shelxl_version_number 2013-2
_shelx_space_group_comment
;
The symmetry employed for this shelxl refinement is uniquely defined
by the following loop, which should always be used as a source of
symmetry information in preference to the above space-group names.
They are only intended as comments.
;
_olex2_refinement_description
;
1. Fixed Uiso
 At 1.2 times of:
  All C(H) groups
 At 1.5 times of:
  All C(H,H,H) groups
2.a Ternary CH refined with riding coordinates:
 C29(H29)
2.b Aromatic/amide H refined with riding coordinates:
 C11(H11), C24(H24), C27(H27), C25(H25), C2(H2), C9(H9), C20(H20), C22(H22),
 C16(H16), C10(H10), C15(H15), C21(H21), C26(H26), C3(H3), C13(H13), C5(H5),
 C4(H4), C8(H8), C19(H19), C14(H14)
2.c Idealised Me refined as rotating group:
 C30(H30A,H30B,H30C), C31(H31A,H31B,H31C)
;
_olex2_submission_special_instructions 'No special instructions were received'

loop_
_space_group_symop_operation_xyz
'x, y, z'
'-x, y+1/2, -z+1/2'
'-x, -y, -z'
'x, -y-1/2, z-1/2'

loop_
_atom_site_label
_atom_site_type_symbol
_atom_site_fract_x
_atom_site_fract_y
_atom_site_fract_z
_atom_site_U_iso_or_equiv
_atom_site_adp_type
_atom_site_occupancy
_atom_site_site_symmetry_order
_atom_site_calc_flag
_atom_site_refinement_flags_posn
Ir1 Ir 0.77043(2) 0.01503(2) 0.14228(2) 0.02056(9) Uani 1 1 d .
S1 S 0.64062(6) -0.10490(11) 0.13695(8) 0.0209(2) Uani 1 1 d .
C18 C 0.9312(3) -0.1350(5) 0.1454(3) 0.0302(12) Uani 1 1 d .
C7 C 0.7140(3) 0.2796(5) 0.2014(3) 0.0267(11) Uani 1 1 d .
N1 N 0.7121(2) 0.2022(4) 0.1332(3) 0.0245(9) Uani 1 1 d .
N2 N 0.8470(2) -0.1556(4) 0.1580(3) 0.0261(9) Uani 1 1 d .
C11 C 0.6784(3) 0.2532(5) 0.0641(3) 0.0278(11) Uani 1 1 d .
H11 H 0.6767 0.1977 0.0186 0.033 Uiso 1 1 calc R
C29 C 0.5463(3) 0.0045(4) 0.1441(4) 0.0266(12) Uani 1 1 d .
H29 H 0.5532 0.0854 0.1100 0.032 Uiso 1 1 calc R
C12 C 0.8858(3) 0.1018(5) 0.1250(3) 0.0264(11) Uani 1 1 d .
C24 C 0.7113(3) -0.1713(5) -0.0885(3) 0.0291(11) Uani 1 1 d .
H24 H 0.7548 -0.1435 -0.1211 0.035 Uiso 1 1 calc R
C27 C 0.5817(3) -0.2592(5) 0.0055(3) 0.0293(11) Uani 1 1 d .
H27 H 0.5386 -0.2900 0.0377 0.035 Uiso 1 1 calc R
C6 C 0.7538(3) 0.2116(5) 0.2716(3) 0.0267(11) Uani 1 1 d .
C23 C 0.7076(2) -0.1158(5) -0.0109(3) 0.0225(10) Uani 1 1 d .
C25 C 0.6531(3) -0.2650(5) -0.1185(3) 0.0326(12) Uani 1 1 d .
H25 H 0.6574 -0.2992 -0.1704 0.039 Uiso 1 1 calc R
C2 C 0.8170(3) 0.0051(5) 0.3239(4) 0.0346(14) Uani 1 1 d .
H2 H 0.8352 -0.0848 0.3176 0.041 Uiso 1 1 calc R
C9 C 0.6463(3) 0.4630(5) 0.1267(5) 0.0415(16) Uani 1 1 d .
H9 H 0.6232 0.5508 0.1254 0.050 Uiso 1 1 calc R
C20 C 0.9622(3) -0.3673(6) 0.1851(4) 0.0481(16) Uani 1 1 d .
H20 H 1.0013 -0.4378 0.1938 0.058 Uiso 1 1 calc R
C28 C 0.6400(3) -0.1620(5) 0.0362(3) 0.0221(10) Uani 1 1 d .
C22 C 0.8221(3) -0.2797(5) 0.1830(4) 0.0336(13) Uani 1 1 d .
H22 H 0.7648 -0.2936 0.1911 0.040 Uiso 1 1 calc R
C16 C 1.0322(3) 0.0467(7) 0.0970(4) 0.0444(15) Uani 1 1 d .
H16 H 1.0753 -0.0180 0.0936 0.053 Uiso 1 1 calc R
C10 C 0.6454(3) 0.3871(6) 0.0578(4) 0.0381(13) Uani 1 1 d .
H10 H 0.6241 0.4220 0.0091 0.046 Uiso 1 1 calc R
C15 C 1.0476(3) 0.1807(6) 0.0774(4) 0.0453(16) Uani 1 1 d .
H15 H 1.1006 0.2062 0.0599 0.054 Uiso 1 1 calc R
C21 C 0.8773(3) -0.3883(6) 0.1975(4) 0.0416(15) Uani 1 1 d .
H21 H 0.8577 -0.4727 0.2151 0.050 Uiso 1 1 calc R
C26 C 0.5872(3) -0.3088(6) -0.0702(4) 0.0396(14) Uani 1 1 d .
H26 H 0.5474 -0.3717 -0.0901 0.048 Uiso 1 1 calc R
C17 C 0.9521(3) 0.0062(5) 0.1222(4) 0.0314(13) Uani 1 1 d .
C3 C 0.8266(3) 0.0661(7) 0.3993(4) 0.0401(13) Uani 1 1 d .
H3 H 0.8493 0.0160 0.4425 0.048 Uiso 1 1 calc R
C1 C 0.7811(2) 0.0739(5) 0.2573(3) 0.0232(10) Uani 1 1 d .
C13 C 0.9032(3) 0.2387(5) 0.1064(3) 0.0329(12) Uani 1 1 d .
H13 H 0.8606 0.3042 0.1091 0.040 Uiso 1 1 calc R
C5 C 0.7643(3) 0.2740(6) 0.3472(3) 0.0332(13) Uani 1 1 d .
H5 H 0.7458 0.3634 0.3548 0.040 Uiso 1 1 calc R
C4 C 0.8021(3) 0.2028(7) 0.4104(4) 0.0418(15) Uani 1 1 d .
H4 H 0.8114 0.2451 0.4600 0.050 Uiso 1 1 calc R
C8 C 0.6807(3) 0.4125(5) 0.1984(4) 0.0348(13) Uani 1 1 d .
H8 H 0.6816 0.4666 0.2445 0.042 Uiso 1 1 calc R
O1 O 0.7642(2) -0.0258(3) 0.0160(2) 0.0277(8) Uani 1 1 d .
O2 O 0.62256(18) -0.2261(3) 0.1891(2) 0.0267(8) Uani 1 1 d .
C30 C 0.4663(3) -0.0701(5) 0.1165(4) 0.0345(13) Uani 1 1 d .
H30A H 0.4684 -0.0896 0.0600 0.052 Uiso 1 1 calc GR
H30B H 0.4179 -0.0135 0.1261 0.052 Uiso 1 1 calc GR
H30C H 0.4618 -0.1544 0.1459 0.052 Uiso 1 1 calc GR
C31 C 0.5433(3) 0.0508(6) 0.2321(4) 0.0366(13) Uani 1 1 d .
H31A H 0.5334 -0.0272 0.2657 0.055 Uiso 1 1 calc GR
H31B H 0.4982 0.1160 0.2375 0.055 Uiso 1 1 calc GR
H31C H 0.5963 0.0927 0.2482 0.055 Uiso 1 1 calc GR
C19 C 0.9887(3) -0.2386(6) 0.1591(4) 0.0464(16) Uani 1 1 d .
H19 H 1.0459 -0.2229 0.1511 0.056 Uiso 1 1 calc R
C14 C 0.9846(3) 0.2780(6) 0.0835(4) 0.0440(15) Uani 1 1 d .
H14 H 0.9960 0.3696 0.0726 0.053 Uiso 1 1 calc R

loop_
_atom_site_aniso_label
_atom_site_aniso_U_11
_atom_site_aniso_U_22
_atom_site_aniso_U_33
_atom_site_aniso_U_23
_atom_site_aniso_U_13
_atom_site_aniso_U_12
Ir1 0.01779(12) 0.01982(13) 0.02407(16) -0.00258(7) 0.00083(8) 0.00141(6)
S1 0.0189(5) 0.0212(6) 0.0225(7) 0.0004(5) 0.0003(4) 0.0036(4)
C18 0.021(2) 0.032(3) 0.038(4) -0.011(2) -0.003(2) 0.005(2)
C7 0.018(2) 0.025(2) 0.037(3) -0.004(2) 0.0064(19) -0.0044(18)
N1 0.0231(18) 0.021(2) 0.029(3) -0.0006(17) 0.0021(16) -0.0013(16)
N2 0.0181(17) 0.028(2) 0.032(3) -0.0027(18) -0.0003(16) 0.0047(16)
C11 0.025(2) 0.023(2) 0.036(3) 0.004(2) 0.003(2) -0.0021(18)
C29 0.022(3) 0.025(2) 0.033(4) 0.007(2) 0.003(2) 0.0090(17)
C12 0.023(2) 0.033(3) 0.024(3) -0.010(2) -0.0018(18) -0.004(2)
C24 0.030(2) 0.033(3) 0.024(3) -0.001(2) -0.001(2) 0.009(2)
C27 0.032(2) 0.032(3) 0.023(3) -0.004(2) 0.000(2) 0.000(2)
C6 0.020(2) 0.030(2) 0.030(3) -0.005(2) 0.0034(18) -0.0008(19)
C23 0.019(2) 0.026(2) 0.023(3) 0.002(2) -0.0011(17) 0.0050(18)
C25 0.037(3) 0.033(3) 0.027(3) -0.012(2) -0.005(2) 0.009(2)
C2 0.024(3) 0.036(3) 0.044(5) -0.001(2) 0.006(2) -0.0012(19)
C9 0.031(3) 0.024(3) 0.069(5) 0.003(3) 0.001(3) 0.000(2)
C20 0.037(3) 0.039(3) 0.068(5) -0.003(3) -0.005(3) 0.017(3)
C28 0.023(2) 0.023(2) 0.020(3) -0.0022(19) -0.0025(17) 0.0050(18)
C22 0.023(2) 0.030(3) 0.047(4) -0.002(2) 0.000(2) 0.002(2)
C16 0.019(2) 0.058(4) 0.056(5) -0.002(3) 0.003(2) -0.002(3)
C10 0.039(3) 0.033(3) 0.043(4) 0.005(3) -0.002(2) 0.005(2)
C15 0.026(3) 0.058(4) 0.052(5) 0.002(3) 0.006(2) -0.003(3)
C21 0.032(3) 0.034(3) 0.058(5) -0.001(3) -0.004(2) 0.012(2)
C26 0.043(3) 0.041(3) 0.034(4) -0.013(3) -0.008(2) -0.004(2)
C17 0.023(3) 0.039(3) 0.032(4) -0.008(2) 0.002(2) -0.0004(19)
C3 0.030(3) 0.064(4) 0.026(4) 0.004(3) 0.001(2) 0.000(3)
C1 0.0155(19) 0.026(2) 0.028(3) -0.001(2) 0.0009(17) -0.0026(18)
C13 0.021(2) 0.038(3) 0.040(4) -0.001(2) -0.002(2) -0.004(2)
C5 0.021(2) 0.042(3) 0.037(4) -0.014(3) 0.004(2) -0.001(2)
C4 0.029(3) 0.068(4) 0.029(4) -0.012(3) 0.003(2) -0.006(3)
C8 0.031(2) 0.022(3) 0.052(4) -0.009(2) 0.004(2) 0.002(2)
O1 0.0283(18) 0.0274(18) 0.028(2) -0.0046(15) 0.0045(15) -0.0020(14)
O2 0.0289(16) 0.0223(16) 0.029(2) 0.0057(15) -0.0004(14) -0.0010(13)
C30 0.021(2) 0.035(3) 0.047(4) 0.001(3) 0.000(2) 0.003(2)
C31 0.031(3) 0.040(3) 0.039(4) -0.010(3) 0.010(2) 0.007(2)
C19 0.021(2) 0.054(4) 0.064(5) -0.005(3) -0.003(2) 0.009(2)
C14 0.034(3) 0.050(3) 0.049(4) 0.001(3) 0.003(2) -0.014(3)

loop_
_atom_type_symbol
_atom_type_description
_atom_type_scat_dispersion_real
_atom_type_scat_dispersion_imag
_atom_type_scat_source
C C 0.0033 0.0016 'International Tables Vol C Tables 4.2.6.8 and 6.1.1.4'
H H 0.0000 0.0000 'International Tables Vol C Tables 4.2.6.8 and 6.1.1.4'
N N 0.0061 0.0033 'International Tables Vol C Tables 4.2.6.8 and 6.1.1.4'
O O 0.0106 0.0060 'International Tables Vol C Tables 4.2.6.8 and 6.1.1.4'
S S 0.1246 0.1234 'International Tables Vol C Tables 4.2.6.8 and 6.1.1.4'
Ir Ir -1.4442 7.9887 'International Tables Vol C Tables 4.2.6.8 and 6.1.1.4'

loop_
_geom_angle_atom_site_label_1
_geom_angle_atom_site_label_2
_geom_angle_atom_site_label_3
_geom_angle
N1 Ir1 S1 92.94(10)
N1 Ir1 N2 170.44(15)
N1 Ir1 O1 95.10(15)
N2 Ir1 S1 96.23(10)
N2 Ir1 O1 88.85(15)
C12 Ir1 S1 168.63(14)
C12 Ir1 N1 91.22(17)
C12 Ir1 N2 80.28(17)
C12 Ir1 O1 87.01(17)
C1 Ir1 S1 102.75(12)
C1 Ir1 N1 80.59(18)
C1 Ir1 N2 94.71(18)
C1 Ir1 C12 88.37(18)
C1 Ir1 O1 173.62(15)
O1 Ir1 S1 82.08(9)
C29 S1 Ir1 114.49(16)
C28 S1 Ir1 99.57(14)
C28 S1 C29 105.5(2)
O2 S1 Ir1 123.56(14)
O2 S1 C29 104.4(2)
O2 S1 C28 107.8(2)
N2 C18 C17 114.0(4)
N2 C18 C19 120.4(5)
C19 C18 C17 125.4(4)
N1 C7 C6 114.1(4)
N1 C7 C8 119.2(5)
C8 C7 C6 126.7(5)
C7 N1 Ir1 115.9(3)
C11 N1 Ir1 123.8(3)
C11 N1 C7 120.2(4)
C18 N2 Ir1 115.4(3)
C22 N2 Ir1 126.1(3)
C22 N2 C18 118.5(4)
N1 C11 H11 118.6
N1 C11 C10 122.7(5)
C10 C11 H11 118.6
S1 C29 H29 108.8
C30 C29 S1 111.7(3)
C30 C29 H29 108.8
C30 C29 C31 112.1(4)
C31 C29 S1 106.6(4)
C31 C29 H29 108.8
C17 C12 Ir1 113.6(4)
C13 C12 Ir1 127.7(3)
C13 C12 C17 118.3(4)
C23 C24 H24 118.7
C25 C24 H24 118.7
C25 C24 C23 122.7(5)
C28 C27 H27 119.5
C26 C27 H27 119.5
C26 C27 C28 121.0(4)
C1 C6 C7 114.5(5)
C5 C6 C7 123.6(5)
C5 C6 C1 121.9(5)
C24 C23 C28 116.3(4)
O1 C23 C24 121.2(4)
O1 C23 C28 122.5(4)
C24 C25 H25 120.2
C24 C25 C26 119.6(5)
C26 C25 H25 120.2
C3 C2 H2 118.8
C3 C2 C1 122.4(5)
C1 C2 H2 118.8
C10 C9 H9 119.3
C10 C9 C8 121.5(5)
C8 C9 H9 119.3
C21 C20 H20 120.6
C21 C20 C19 118.9(5)
C19 C20 H20 120.6
C27 C28 S1 122.5(4)
C27 C28 C23 120.7(5)
C23 C28 S1 116.5(3)
N2 C22 H22 118.2
N2 C22 C21 123.6(4)
C21 C22 H22 118.2
C15 C16 H16 119.7
C15 C16 C17 120.5(5)
C17 C16 H16 119.7
C11 C10 H10 121.7
C9 C10 C11 116.7(6)
C9 C10 H10 121.7
C16 C15 H15 119.9
C16 C15 C14 120.2(5)
C14 C15 H15 119.9
C20 C21 C22 117.9(5)
C20 C21 H21 121.0
C22 C21 H21 121.0
C27 C26 C25 119.8(5)
C27 C26 H26 120.1
C25 C26 H26 120.1
C12 C17 C18 116.0(4)
C12 C17 C16 120.3(5)
C16 C17 C18 123.7(5)
C2 C3 H3 119.9
C2 C3 C4 120.3(6)
C4 C3 H3 119.9
C6 C1 Ir1 114.4(4)
C2 C1 Ir1 129.6(4)
C2 C1 C6 115.8(5)
C12 C13 H13 119.7
C12 C13 C14 120.6(5)
C14 C13 H13 119.7
C6 C5 H5 120.0
C4 C5 C6 120.0(5)
C4 C5 H5 120.0
C3 C4 H4 120.2
C5 C4 C3 119.5(6)
C5 C4 H4 120.2
C7 C8 H8 120.1
C9 C8 C7 119.7(5)
C9 C8 H8 120.1
C23 O1 Ir1 117.6(3)
C29 C30 H30A 109.5
C29 C30 H30B 109.5
C29 C30 H30C 109.5
H30A C30 H30B 109.5
H30A C30 H30C 109.5
H30B C30 H30C 109.5
C29 C31 H31A 109.5
C29 C31 H31B 109.5
C29 C31 H31C 109.5
H31A C31 H31B 109.5
H31A C31 H31C 109.5
H31B C31 H31C 109.5
C18 C19 C20 120.7(5)
C18 C19 H19 119.7
C20 C19 H19 119.7
C15 C14 C13 120.0(5)
C15 C14 H14 120.0
C13 C14 H14 120.0

loop_
_geom_bond_atom_site_label_1
_geom_bond_atom_site_label_2
_geom_bond_distance
Ir1 S1 2.3574(10)
Ir1 N1 2.047(4)
Ir1 N2 2.067(4)
Ir1 C12 2.037(4)
Ir1 C1 1.998(5)
Ir1 O1 2.136(4)
S1 C29 1.839(5)
S1 C28 1.765(5)
S1 O2 1.499(3)
C18 N2 1.368(5)
C18 C17 1.470(7)
C18 C19 1.372(7)
C7 N1 1.362(6)
C7 C6 1.464(7)
C7 C8 1.398(6)
N1 C11 1.342(6)
N2 C22 1.343(6)
C11 H11 0.9300
C11 C10 1.407(7)
C29 H29 0.9800
C29 C30 1.512(7)
C29 C31 1.534(8)
C12 C17 1.403(7)
C12 C13 1.399(7)
C24 H24 0.9300
C24 C23 1.402(7)
C24 C25 1.376(7)
C27 H27 0.9300
C27 C28 1.404(6)
C27 C26 1.354(7)
C6 C1 1.432(6)
C6 C5 1.400(7)
C23 C28 1.419(6)
C23 O1 1.318(6)
C25 H25 0.9300
C25 C26 1.404(7)
C2 H2 0.9300
C2 C3 1.390(9)
C2 C1 1.396(8)
C9 H9 0.9300
C9 C10 1.363(9)
C9 C8 1.382(9)
C20 H20 0.9300
C20 C21 1.378(7)
C20 C19 1.396(8)
C22 H22 0.9300
C22 C21 1.387(7)
C16 H16 0.9300
C16 C15 1.371(8)
C16 C17 1.404(7)
C10 H10 0.9300
C15 H15 0.9300
C15 C14 1.380(8)
C21 H21 0.9300
C26 H26 0.9300
C3 H3 0.9300
C3 C4 1.401(8)
C13 H13 0.9300
C13 C14 1.406(6)
C5 H5 0.9300
C5 C4 1.376(8)
C4 H4 0.9300
C8 H8 0.9300
C30 H30A 0.9600
C30 H30B 0.9600
C30 H30C 0.9600
C31 H31A 0.9600
C31 H31B 0.9600
C31 H31C 0.9600
C19 H19 0.9300
C14 H14 0.9300

loop_
_geom_torsion_atom_site_label_1
_geom_torsion_atom_site_label_2
_geom_torsion_atom_site_label_3
_geom_torsion_atom_site_label_4
_geom_torsion
Ir1 S1 C29 C30 163.4(3)
Ir1 S1 C29 C31 -73.8(3)
Ir1 S1 C28 C27 169.1(4)
Ir1 S1 C28 C23 -4.3(4)
Ir1 N1 C11 C10 -174.1(3)
Ir1 N2 C22 C21 -175.7(5)
Ir1 C12 C17 C18 -9.9(7)
Ir1 C12 C17 C16 169.0(5)
Ir1 C12 C13 C14 -169.6(4)
C18 N2 C22 C21 0.6(9)
C7 N1 C11 C10 1.3(6)
C7 C6 C1 Ir1 6.6(5)
C7 C6 C1 C2 -178.2(4)
C7 C6 C5 C4 179.8(4)
N1 C7 C6 C1 -2.1(5)
N1 C7 C6 C5 178.3(4)
N1 C7 C8 C9 0.1(7)
N1 C11 C10 C9 -2.3(7)
N2 C18 C17 C12 6.7(8)
N2 C18 C17 C16 -172.1(6)
N2 C18 C19 C20 1.0(9)
N2 C22 C21 C20 -0.3(9)
C29 S1 C28 C27 -72.0(4)
C29 S1 C28 C23 114.6(4)
C12 C13 C14 C15 1.6(9)
C24 C23 C28 S1 174.3(3)
C24 C23 C28 C27 0.8(6)
C24 C23 O1 Ir1 -165.7(3)
C24 C25 C26 C27 -0.4(8)
C6 C7 N1 Ir1 -3.3(4)
C6 C7 N1 C11 -179.1(4)
C6 C7 C8 C9 178.9(4)
C6 C5 C4 C3 -2.7(7)
C23 C24 C25 C26 -0.3(7)
C25 C24 C23 C28 0.1(7)
C25 C24 C23 O1 -179.8(5)
C2 C3 C4 C5 3.6(7)
C28 S1 C29 C30 55.0(5)
C28 S1 C29 C31 177.8(3)
C28 C27 C26 C25 1.4(8)
C28 C23 O1 Ir1 14.4(6)
C16 C15 C14 C13 -3.0(10)
C10 C9 C8 C7 -1.2(8)
C15 C16 C17 C18 -179.1(6)
C15 C16 C17 C12 2.1(10)
C21 C20 C19 C18 -0.7(10)
C26 C27 C28 S1 -174.7(4)
C26 C27 C28 C23 -1.6(7)
C17 C18 N2 Ir1 -0.3(6)
C17 C18 N2 C22 -177.0(5)
C17 C18 C19 C20 176.6(6)
C17 C12 C13 C14 1.5(8)
C17 C16 C15 C14 1.1(11)
C3 C2 C1 Ir1 173.7(4)
C3 C2 C1 C6 -0.5(7)
C1 C6 C5 C4 0.2(7)
C1 C2 C3 C4 -1.9(8)
C13 C12 C17 C18 177.7(5)
C13 C12 C17 C16 -3.4(9)
C5 C6 C1 Ir1 -173.8(3)
C5 C6 C1 C2 1.4(6)
C8 C7 N1 Ir1 175.6(3)
C8 C7 N1 C11 -0.1(6)
C8 C7 C6 C1 179.1(4)
C8 C7 C6 C5 -0.5(7)
C8 C9 C10 C11 2.3(8)
O1 C23 C28 S1 -5.8(6)
O1 C23 C28 C27 -179.3(4)
O2 S1 C29 C30 -58.5(5)
O2 S1 C29 C31 64.3(4)
O2 S1 C28 C27 39.1(4)
O2 S1 C28 C23 -134.3(3)
C19 C18 N2 Ir1 175.7(5)
C19 C18 N2 C22 -0.9(8)
C19 C18 C17 C12 -169.1(6)
C19 C18 C17 C16 12.1(10)
C19 C20 C21 C22 0.4(9)
